data_4308955
loop_
_publ_author_name
'Mervi Kontturi'
'Elina Laurila'
'Riikka Mattsson'
'Sirpa Per\"aniemi'
'Jouko J. Veps\"al\"ainen'
'Markku Ahlgr\'en'

_publ_contact_author_address
;
        Department of Chemistry
        University of Joensuu
        P.O. Box 111
        FI-80101, Joensuu
        Finland
;
_publ_contact_author_email mervi.kontturi@joensuu.fi
_publ_contact_author_fax '358 13 2513390'
_publ_contact_author_name 'Mervi Kontturi'
_publ_contact_author_phone '358 13 2513377'
_publ_section_title
;
Structures of Bisphosphonate Metal Complexes: Zinc and Cadmium Complexes
of Clodronate and Its Partial Ester Derivatives
;
_journal_name_full 'Inorganic Chemistry'
_journal_page_first 2400
_journal_page_last 2406
_journal_paper_doi 10.1021/ic048329z
_journal_volume 44
_journal_year 2005
_chemical_formula_moiety 'C H11 Cl2 Na O11 P2 Zn'
_chemical_formula_sum 'C H11 Cl2 Na O11 P2 Zn'
_chemical_formula_weight 420.30
_chemical_name_common 'Zinc clodronate'
_chemical_name_systematic
;
 ?
;
_space_group_IT_number 62
_symmetry_cell_setting orthorhombic
_symmetry_space_group_name_Hall '-P 2ac 2n'
_symmetry_space_group_name_H-M 'P n m a'
_atom_sites_solution_hydrogens geom
_atom_sites_solution_primary direct
_atom_sites_solution_secondary difmap
_audit_creation_method SHELXL-97
_cell_angle_alpha 90.00
_cell_angle_beta 90.00
_cell_angle_gamma 90.00
_cell_formula_units_Z 4
_cell_length_a 7.80540(10)
_cell_length_b 14.1138(2)
_cell_length_c 11.2885(2)
_cell_measurement_reflns_used 16566
_cell_measurement_temperature 120(2)
_cell_measurement_theta_max 26.00
_cell_measurement_theta_min 2.89
_cell_volume 1243.58(3)
_computing_cell_refinement 'Denzo/Scalepack (Otwinowski & Minor, 1997)'
_computing_data_collection 'collect (Nonius BV, 1997 - 2000)'
_computing_data_reduction 'Denzo/Scalepack (Otwinowski & Minor, 1997)'
_computing_molecular_graphics 'XP in SHELXTL v.5.1 (Bruker AXS, 1998)'
_computing_publication_material 'SHELXL-97 (Sheldrick, 1997)'
_computing_structure_refinement 'SHELXL-97 (Sheldrick, 1997)'
_computing_structure_solution 'SHELXS-97 (Sheldrick, 1997)'
_diffrn_ambient_temperature 120(2)
_diffrn_measured_fraction_theta_full 0.999
_diffrn_measured_fraction_theta_max 0.999
_diffrn_measurement_device_type 'Kappa CCD'
_diffrn_measurement_method CCD
_diffrn_radiation_monochromator graphite
_diffrn_radiation_source 'fine-focus sealed tube'
_diffrn_radiation_type MoK\a
_diffrn_radiation_wavelength 0.71073
_diffrn_reflns_av_R_equivalents 0.0572
_diffrn_reflns_av_sigmaI/netI 0.0219
_diffrn_reflns_limit_h_max 9
_diffrn_reflns_limit_h_min -9
_diffrn_reflns_limit_k_max 17
_diffrn_reflns_limit_k_min -17
_diffrn_reflns_limit_l_max 13
_diffrn_reflns_limit_l_min -13
_diffrn_reflns_number 16566
_diffrn_reflns_theta_full 26.00
_diffrn_reflns_theta_max 26.00
_diffrn_reflns_theta_min 2.89
_exptl_absorpt_coefficient_mu 2.743
_exptl_absorpt_correction_T_max 0.6837
_exptl_absorpt_correction_T_min 0.6837
_exptl_absorpt_correction_type multi-scan
_exptl_absorpt_process_details 'XPREP in SHELXTL v.5.1 (Bruker AXS, 1998)'
_exptl_crystal_colour colourless
_exptl_crystal_density_diffrn 2.245
_exptl_crystal_density_meas 2.20(5)
_exptl_crystal_density_method 'flotation in cyclohexane/bromoform'
_exptl_crystal_description needle
_exptl_crystal_F_000 840
_exptl_crystal_size_max 0.15
_exptl_crystal_size_mid 0.15
_exptl_crystal_size_min 0.15
_refine_diff_density_max 1.071
_refine_diff_density_min -0.663
_refine_diff_density_rms 0.124
_refine_ls_extinction_method none
_refine_ls_goodness_of_fit_ref 1.194
_refine_ls_hydrogen_treatment constr
_refine_ls_matrix_type full
_refine_ls_number_parameters 103
_refine_ls_number_reflns 1274
_refine_ls_number_restraints 0
_refine_ls_restrained_S_all 1.194
_refine_ls_R_factor_all 0.0466
_refine_ls_R_factor_gt 0.0435
_refine_ls_shift/su_max 0.000
_refine_ls_shift/su_mean 0.000
_refine_ls_structure_factor_coef Fsqd
_refine_ls_weighting_details 'calc w=1/[\s^2^(Fo^2^)+(0.0210P)^2^+10.0000P] where P=(Fo^2^+2Fc^2^)/3'
_refine_ls_weighting_scheme calc
_refine_ls_wR_factor_gt 0.0939
_refine_ls_wR_factor_ref 0.0951
_reflns_number_gt 1198
_reflns_number_total 1274
_reflns_threshold_expression >2sigma(I)
_cod_data_source_file ic048329zsi20050201_035527_2.cif
_cod_data_source_block Structure1
_cod_database_code 4308955

loop_
_symmetry_equiv_pos_as_xyz
'x, y, z'
'-x+1/2, -y, z+1/2'
'x+1/2, -y+1/2, -z+1/2'
'-x, y+1/2, -z'
'-x, -y, -z'
'x-1/2, y, -z-1/2'
'-x-1/2, y-1/2, z-1/2'
'x, -y-1/2, z'

loop_
_atom_site_label
_atom_site_type_symbol
_atom_site_fract_x
_atom_site_fract_y
_atom_site_fract_z
_atom_site_U_iso_or_equiv
_atom_site_adp_type
_atom_site_occupancy
_atom_site_symmetry_multiplicity
_atom_site_calc_flag
_atom_site_refinement_flags
_atom_site_disorder_assembly
_atom_site_disorder_group
Zn1 Zn 0.38412(9) 0.7500 0.24216(6) 0.0056(2) Uani 1 2 d S . .
Na1 Na 0.2627(4) 0.5228(2) 0.3192(3) 0.0131(7) Uani 0.50 1 d P . .
C1 C 0.1142(7) 0.7500 -0.0202(5) 0.0070(11) Uani 1 2 d S . .
Cl1 Cl 0.2900(2) 0.7500 -0.12192(14) 0.0147(4) Uani 1 2 d S . .
Cl2 Cl -0.0820(2) 0.7500 -0.10341(14) 0.0147(4) Uani 1 2 d S . .
P1 P 0.12192(13) 0.64076(7) 0.07021(9) 0.0058(3) Uani 1 1 d . . .
O11 O 0.2923(4) 0.6439(2) 0.1337(3) 0.0096(6) Uani 1 1 d . . .
O12 O -0.0332(4) 0.6437(2) 0.1494(3) 0.0089(6) Uani 1 1 d . . .
O13 O 0.1155(4) 0.5576(2) -0.0172(3) 0.0090(6) Uani 1 1 d . . .
H13 H 0.0000 0.5000 0.0000 0.020 Uiso 1 2 d SR . .
O1 O 0.6383(5) 0.7500 0.1543(4) 0.0091(9) Uani 1 2 d S . .
H1A H 0.6575 0.7002 0.1036 0.014 Uiso 1 1 d R . .
O2 O 0.1086(4) 0.5916(3) 0.4712(3) 0.0260(9) Uani 1 1 d . . .
H2A H 0.0034 0.5841 0.4562 0.039 Uiso 1 1 d R . .
H2B H 0.1528 0.5382 0.4849 0.039 Uiso 1 1 d R . .
O3 O 0.4695(8) 0.4486(4) 0.2121(5) 0.0354(15) Uani 0.70 1 d P . .
H3A H 0.4296 0.4413 0.1414 0.053 Uiso 1 1 d R . .
H3B H 0.5031 0.3944 0.2350 0.053 Uiso 1 1 d R . .
O3' O 0.336(2) 0.4515(11) 0.2166(13) 0.045(4) Uani 0.30 1 d P . .

loop_
_atom_site_aniso_label
_atom_site_aniso_U_11
_atom_site_aniso_U_22
_atom_site_aniso_U_33
_atom_site_aniso_U_23
_atom_site_aniso_U_13
_atom_site_aniso_U_12
Zn1 0.0049(3) 0.0049(3) 0.0072(3) 0.000 -0.0022(3) 0.000
Na1 0.0110(17) 0.0115(17) 0.0168(18) 0.0013(14) -0.0006(15) -0.0011(14)
C1 0.005(3) 0.008(3) 0.007(3) 0.000 0.000(2) 0.000
Cl1 0.0158(8) 0.0189(8) 0.0095(7) 0.000 0.0074(6) 0.000
Cl2 0.0144(8) 0.0170(7) 0.0128(8) 0.000 -0.0075(6) 0.000
P1 0.0047(5) 0.0050(5) 0.0077(5) -0.0010(4) 0.0008(4) -0.0004(4)
O11 0.0097(15) 0.0062(14) 0.0128(15) -0.0006(12) -0.0050(13) 0.0005(11)
O12 0.0101(14) 0.0077(14) 0.0089(15) -0.0026(12) 0.0022(12) -0.0015(12)
O13 0.0076(14) 0.0086(14) 0.0108(15) -0.0026(12) 0.0030(13) -0.0008(12)
O1 0.006(2) 0.014(2) 0.008(2) 0.000 0.0004(17) 0.000
O2 0.0118(17) 0.028(2) 0.038(2) 0.0149(17) -0.0077(16) -0.0050(15)
O3 0.037(4) 0.044(4) 0.025(3) 0.017(3) 0.012(3) 0.014(3)
O3' 0.064(12) 0.043(9) 0.027(8) 0.008(7) -0.015(8) 0.001(8)

loop_
_atom_type_symbol
_atom_type_description
_atom_type_scat_dispersion_real
_atom_type_scat_dispersion_imag
_atom_type_scat_source
C C 0.0033 0.0016 'International Tables Vol C Tables 4.2.6.8 and 6.1.1.4'
H H 0.0000 0.0000 'International Tables Vol C Tables 4.2.6.8 and 6.1.1.4'
O O 0.0106 0.0060 'International Tables Vol C Tables 4.2.6.8 and 6.1.1.4'
Na Na 0.0362 0.0249 'International Tables Vol C Tables 4.2.6.8 and 6.1.1.4'
P P 0.1023 0.0942 'International Tables Vol C Tables 4.2.6.8 and 6.1.1.4'
Cl Cl 0.1484 0.1585 'International Tables Vol C Tables 4.2.6.8 and 6.1.1.4'
Zn Zn 0.2839 1.4301 'International Tables Vol C Tables 4.2.6.8 and 6.1.1.4'

loop_
_geom_angle_atom_site_label_1
_geom_angle_atom_site_label_2
_geom_angle_atom_site_label_3
_geom_angle
_geom_angle_site_symmetry_1
_geom_angle_site_symmetry_3
_geom_angle_publ_flag
O12 Zn1 O12 94.64(17) 3_565 6_656 ?
O12 Zn1 O11 178.09(12) 3_565 . ?
O12 Zn1 O11 86.11(11) 6_656 . ?
O12 Zn1 O11 86.11(11) 3_565 8_575 ?
O12 Zn1 O11 178.09(12) 6_656 8_575 ?
O11 Zn1 O11 93.07(16) . 8_575 ?
O12 Zn1 O1 89.15(11) 3_565 . ?
O12 Zn1 O1 89.15(11) 6_656 . ?
O11 Zn1 O1 92.62(11) . . ?
O11 Zn1 O1 92.62(11) 8_575 . ?
O12 Zn1 O1 87.60(11) 3_565 6_556 ?
O12 Zn1 O1 87.60(11) 6_656 6_556 ?
O11 Zn1 O1 90.68(11) . 6_556 ?
O11 Zn1 O1 90.68(11) 8_575 6_556 ?
O1 Zn1 O1 175.21(10) . 6_556 ?
O12 P1 O11 115.15(17) . . ?
O12 P1 O13 112.11(16) . . ?
O11 P1 O13 110.90(17) . . ?
O12 P1 C1 106.2(2) . . ?
O11 P1 C1 105.4(2) . . ?
O13 P1 C1 106.37(19) . . ?
O3' Na1 O3 24.9(6) . . ?
O3' Na1 O2 164.9(6) . . ?
O3 Na1 O2 163.5(3) . . ?
O3' Na1 O12 108.4(6) . 6_656 ?
O3 Na1 O12 86.2(2) . 6_656 ?
O2 Na1 O12 86.35(16) . 6_656 ?
O3' Na1 O13 96.7(5) . 2_565 ?
O3 Na1 O13 84.8(2) . 2_565 ?
O2 Na1 O13 80.29(16) . 2_565 ?
O12 Na1 O13 87.62(15) 6_656 2_565 ?
O3' Na1 O3 87.8(6) . 6_556 ?
O3 Na1 O3 112.1(2) . 6_556 ?
O2 Na1 O3 78.92(19) . 6_556 ?
O12 Na1 O3 157.9(2) 6_656 6_556 ?
O13 Na1 O3 105.8(2) 2_565 6_556 ?
O3' Na1 O11 79.1(5) . . ?
O3 Na1 O11 79.58(19) . . ?
O2 Na1 O11 110.66(17) . . ?
O12 Na1 O11 66.61(12) 6_656 . ?
O13 Na1 O11 150.48(18) 2_565 . ?
O3 Na1 O11 103.22(19) 6_556 . ?
P1 O11 Zn1 127.52(18) . . ?
P1 O11 Na1 105.82(17) . . ?
Zn1 O11 Na1 91.64(13) . . ?
P1 O12 Zn1 129.08(18) . 6_556 ?
P1 O12 Na1 127.73(19) . 6_556 ?
Zn1 O12 Na1 103.17(15) 6_556 6_556 ?
P1 O13 Na1 148.80(19) . 2_564 ?
P1 O13 H13 115.4 . . ?
Na1 O13 H13 95.8 2_564 . ?
Zn1 O1 Zn1 122.11(19) . 6_656 ?
Zn1 O1 H1A 115.1 . . ?
Zn1 O1 H1A 100.7 6_656 . ?
Na1 O2 H2A 107.7 . . ?
Na1 O2 H2B 63.1 . . ?
H2A O2 H2B 108.8 . . ?
Na1 O3 Na1 121.6(3) . 6_656 ?
Na1 O3 H3A 107.0 . . ?
Na1 O3 H3A 104.2 6_656 . ?
Na1 O3 H3B 118.2 . . ?
Na1 O3 H3B 97.8 6_656 . ?
H3A O3 H3B 106.5 . . ?
Na1 O3' H3A 146.6 . . ?
Cl1 C1 Cl2 108.6(3) . . ?
Cl1 C1 P1 109.2(2) . . ?
Cl2 C1 P1 108.4(2) . . ?
P1 C1 P1 112.9(3) 8_575 . ?

loop_
_geom_bond_atom_site_label_1
_geom_bond_atom_site_label_2
_geom_bond_distance
_geom_bond_site_symmetry_2
_geom_bond_publ_flag
Zn1 O12 2.041(3) 3_565 ?
Zn1 O11 2.062(3) . ?
Zn1 O1 2.218(4) . ?
Zn1 O1 2.246(4) 6_556 ?
Cl1 C1 1.789(6) . ?
Cl2 C1 1.796(6) . ?
P1 O12 1.506(3) . ?
P1 O11 1.511(3) . ?
P1 O13 1.534(3) . ?
P1 C1 1.850(3) . ?
Na1 O3' 1.638(17) . ?
Na1 O3 2.272(7) . ?
Na1 O2 2.309(5) . ?
Na1 O12 2.360(4) 6_656 ?
Na1 O13 2.367(4) 2_565 ?
Na1 O3 2.542(7) 6_556 ?
Na1 O11 2.713(5) . ?
O13 H13 1.2289 . ?
O1 H1A 0.9192 . ?
O2 H2A 0.8455 . ?
O2 H2B 0.8433 . ?
O3 H3A 0.8634 . ?
O3 H3B 0.8500 . ?

loop_
_geom_hbond_atom_site_label_D
_geom_hbond_atom_site_label_H
_geom_hbond_atom_site_label_A
_geom_hbond_distance_DH
_geom_hbond_distance_HA
_geom_hbond_distance_DA
_geom_hbond_angle_DHA
_geom_hbond_site_symmetry_A
O13 H13 O13 1.23 1.23 2.458(6) 180.0 5_565
O1 H1A O2 0.92 1.79 2.657(4) 156.0 6_656
O2 H2A O11 0.85 2.11 2.836(4) 143.6 6_556
O2 H2B O13 0.84 2.26 3.015(5) 149.4 2_565
O3 H3A O2 0.86 2.00 2.844(7) 166.1 2_564
O3 H3B Cl2 0.85 2.80 3.601(6) 157.0 2_565
O3 H3B Cl1 0.85 2.90 3.524(6) 132.2 5_665
